data_4062034
_journal_name_full Organometallics
_journal_year 2003
_chemical_formula_sum 'C43 H42 B2 F8 N Ni P3'
_chemical_formula_weight 898.02
_space_group_IT_number 14
_symmetry_cell_setting monoclinic
_symmetry_space_group_name_Hall '-P 2ybc'
_symmetry_space_group_name_H-M 'P 1 21/c 1'
_cell_angle_alpha 90.00
_cell_angle_beta 91.701(2)
_cell_angle_gamma 90.00
_cell_formula_units_Z 4
_cell_length_a 11.8705(11)
_cell_length_b 11.1792(10)
_cell_length_c 31.460(3)
_cell_measurement_temperature 100(2)
_cell_volume 4173.0(7)
_diffrn_ambient_temperature 100(2)
_exptl_crystal_density_diffrn 1.429
_cod_depositor_comments
;
The following automatic conversions were performed:
'_symmetry_cell_setting' value 'Monoclinic' changed to 'monoclinic'
according to '/home/saulius/struct/CIF-dictionaries/cif_core.dic'
dictionary named 'cif_core.dic' version 2.4.1 from 2010-06-29.

Automatic conversion script
Id: cif_fix_enum 1527 2010-12-29 10:47:43Z saulius 
;
_cod_original_sg_symbol_H-M 'P 21/c'
_cod_database_code 4062034

loop_
_symmetry_equiv_pos_as_xyz
'x, y, z'
'-x, y+1/2, -z+1/2'
'-x, -y, -z'
'x, -y-1/2, z-1/2'

loop_
_atom_site_label
_atom_site_type_symbol
_atom_site_fract_x
_atom_site_fract_y
_atom_site_fract_z
_atom_site_U_iso_or_equiv
_atom_site_adp_type
_atom_site_occupancy
_atom_site_symmetry_multiplicity
_atom_site_calc_flag
_atom_site_refinement_flags
_atom_site_disorder_assembly
_atom_site_disorder_group
Ni1 Ni 0.64317(4) 0.64950(4) 0.630592(15) 0.01747(16) Uani 1 1 d . . .
P2 P 0.61639(9) 0.65048(9) 0.56054(3) 0.0197(3) Uani 1 1 d . . .
P1 P 0.69314(9) 0.61539(9) 0.69813(3) 0.0207(3) Uani 1 1 d . . .
P3 P 0.74963(9) 0.49746(9) 0.61764(3) 0.0196(3) Uani 1 1 d . . .
N1 N 0.4613(3) 0.8281(3) 0.64701(10) 0.0216(8) Uani 1 1 d . . .
C5 C 0.5383(4) 0.7660(4) 0.64175(12) 0.0202(10) Uani 1 1 d . . .
C1D C 0.4900(3) 0.7190(3) 0.53798(12) 0.0203(10) Uani 1 1 d . . .
C1E C 0.8982(3) 0.5321(3) 0.61761(12) 0.0189(9) Uani 1 1 d . . .
C1F C 0.3615(3) 0.8947(3) 0.64906(12) 0.0210(10) Uani 1 1 d . . .
C6A C 0.5750(3) 0.6693(3) 0.77226(12) 0.0226(10) Uani 1 1 d . . .
H6A H 0.6304 0.7287 0.7782 0.027 Uiso 1 1 calc R . .
C1A C 0.5803(3) 0.6017(3) 0.73548(12) 0.0198(9) Uani 1 1 d . . .
C6F C 0.2800(3) 0.8543(4) 0.67691(13) 0.0249(10) Uani 1 1 d . . .
C1C C 0.7333(3) 0.7176(3) 0.53423(12) 0.0219(10) Uani 1 1 d . . .
C2E C 0.9344(3) 0.6498(4) 0.61836(12) 0.0256(10) Uani 1 1 d . . .
H2E H 0.8812 0.7134 0.6180 0.031 Uiso 1 1 calc R . .
C2C C 0.7716(3) 0.8289(4) 0.54752(13) 0.0263(10) Uani 1 1 d . . .
H2C H 0.7355 0.8685 0.5701 0.032 Uiso 1 1 calc R . .
C6D C 0.3865(3) 0.6950(4) 0.55570(13) 0.0246(10) Uani 1 1 d . . .
H6D H 0.3829 0.6440 0.5798 0.029 Uiso 1 1 calc R . .
C5A C 0.4893(3) 0.6506(3) 0.80041(12) 0.0236(10) Uani 1 1 d . . .
H5A H 0.4864 0.6967 0.8257 0.028 Uiso 1 1 calc R . .
C4 C 0.6132(3) 0.4934(3) 0.54497(13) 0.0248(10) Uani 1 1 d . . .
H4H H 0.5404 0.4574 0.5528 0.030 Uiso 1 1 calc R . .
H4G H 0.6198 0.4869 0.5138 0.030 Uiso 1 1 calc R . .
C6B C 0.8062(3) 0.8333(4) 0.70016(13) 0.0232(10) Uani 1 1 d . . .
H6B H 0.7699 0.8485 0.6734 0.028 Uiso 1 1 calc R . .
C3D C 0.3944(4) 0.8423(4) 0.48572(13) 0.0321(11) Uani 1 1 d . . .
H3D H 0.3971 0.8931 0.4616 0.038 Uiso 1 1 calc R . .
C2D C 0.4929(4) 0.7929(4) 0.50250(13) 0.0281(11) Uani 1 1 d . . .
H2D H 0.5628 0.8095 0.4897 0.034 Uiso 1 1 calc R . .
C1B C 0.7902(3) 0.7243(4) 0.72027(12) 0.0229(10) Uani 1 1 d . . .
C2A C 0.4991(3) 0.5140(4) 0.72727(13) 0.0269(10) Uani 1 1 d . . .
H2A H 0.5028 0.4662 0.7024 0.032 Uiso 1 1 calc R . .
C4F C 0.1624(4) 1.0147(4) 0.64970(15) 0.0397(13) Uani 1 1 d . . .
H4F H 0.0924 1.0559 0.6495 0.048 Uiso 1 1 calc R . .
C2 C 0.7341(4) 0.3955(3) 0.66195(13) 0.0280(11) Uani 1 1 d . . .
H2G H 0.6558 0.3653 0.6628 0.034 Uiso 1 1 calc R . .
H2H H 0.7859 0.3266 0.6595 0.034 Uiso 1 1 calc R . .
C6E C 0.9763(3) 0.4397(4) 0.61833(13) 0.0260(10) Uani 1 1 d . . .
H6E H 0.9516 0.3588 0.6174 0.031 Uiso 1 1 calc R . .
C4B C 0.9282(4) 0.8965(4) 0.75728(14) 0.0364(12) Uani 1 1 d . . .
H4B H 0.9732 0.9569 0.7706 0.044 Uiso 1 1 calc R . .
C4A C 0.4084(3) 0.5652(3) 0.79173(12) 0.0245(10) Uani 1 1 d . . .
H4A H 0.3490 0.5534 0.8109 0.029 Uiso 1 1 calc R . .
C5D C 0.2891(4) 0.7448(4) 0.53861(13) 0.0297(11) Uani 1 1 d . . .
H5D H 0.2188 0.7280 0.5510 0.036 Uiso 1 1 calc R . .
C5B C 0.8746(3) 0.9197(4) 0.71880(13) 0.0271(10) Uani 1 1 d . . .
H5B H 0.8845 0.9946 0.7051 0.033 Uiso 1 1 calc R . .
C6 C 0.2996(4) 0.7473(4) 0.70470(14) 0.0334(11) Uani 1 1 d . . .
H6G H 0.2322 0.7317 0.7211 0.050 Uiso 1 1 calc R . .
H6H H 0.3639 0.7624 0.7242 0.050 Uiso 1 1 calc R . .
H6I H 0.3157 0.6776 0.6870 0.050 Uiso 1 1 calc R . .
C3C C 0.8615(4) 0.8830(4) 0.52843(14) 0.0355(12) Uani 1 1 d . . .
H3C H 0.8874 0.9590 0.5381 0.043 Uiso 1 1 calc R . .
C3 C 0.7098(3) 0.4258(4) 0.56710(13) 0.0271(10) Uani 1 1 d . . .
H3H H 0.7756 0.4242 0.5485 0.033 Uiso 1 1 calc R . .
H3G H 0.6866 0.3422 0.5724 0.033 Uiso 1 1 calc R . .
C2F C 0.3484(4) 0.9928(4) 0.62259(12) 0.0267(11) Uani 1 1 d . . .
C2B C 0.8496(4) 0.7009(4) 0.75814(14) 0.0351(12) Uani 1 1 d . . .
H2B H 0.8430 0.6246 0.7712 0.042 Uiso 1 1 calc R . .
C4C C 0.9135(4) 0.8268(4) 0.49548(14) 0.0413(13) Uani 1 1 d . . .
H4C H 0.9751 0.8642 0.4821 0.050 Uiso 1 1 calc R . .
C6C C 0.7865(4) 0.6620(4) 0.50103(14) 0.0373(12) Uani 1 1 d . . .
H6C H 0.7613 0.5858 0.4913 0.045 Uiso 1 1 calc R . .
C3E C 1.0492(4) 0.6743(4) 0.61964(13) 0.0338(12) Uani 1 1 d . . .
H3E H 1.0747 0.7549 0.6196 0.041 Uiso 1 1 calc R . .
B1 B 0.4036(5) 0.3943(5) 0.61901(18) 0.0329(13) Uani 1 1 d . . .
F1 F 0.3410(2) 0.3504(2) 0.65115(8) 0.0437(7) Uani 1 1 d . . .
F2 F 0.3433(2) 0.4043(2) 0.58150(8) 0.0442(7) Uani 1 1 d . . .
F3 F 0.4476(3) 0.5065(2) 0.62950(9) 0.0645(10) Uani 1 1 d . . .
F4 F 0.4958(2) 0.3201(3) 0.61260(10) 0.0654(10) Uani 1 1 d . . .
C5F C 0.1795(4) 0.9168(4) 0.67605(14) 0.0330(11) Uani 1 1 d . . .
H5F H 0.1208 0.8920 0.6939 0.040 Uiso 1 1 calc R . .
C1 C 0.7634(4) 0.4682(3) 0.70136(13) 0.0279(11) Uani 1 1 d . . .
H1H H 0.8461 0.4794 0.7039 0.034 Uiso 1 1 calc R . .
H1G H 0.7388 0.4249 0.7269 0.034 Uiso 1 1 calc R . .
C4E C 1.1258(4) 0.5828(4) 0.62104(13) 0.0344(12) Uani 1 1 d . . .
H4E H 1.2042 0.6001 0.6225 0.041 Uiso 1 1 calc R . .
C4D C 0.2930(4) 0.8184(4) 0.50369(13) 0.0285(11) Uani 1 1 d . . .
H4D H 0.2256 0.8527 0.4920 0.034 Uiso 1 1 calc R . .
C3F C 0.2469(4) 1.0524(4) 0.62379(14) 0.0352(12) Uani 1 1 d . . .
H3F H 0.2349 1.1210 0.6064 0.042 Uiso 1 1 calc R . .
C7 C 0.4397(4) 1.0298(4) 0.59362(13) 0.0370(12) Uani 1 1 d . . .
H7G H 0.5057 0.9784 0.5985 0.055 Uiso 1 1 calc R . .
H7H H 0.4604 1.1132 0.5994 0.055 Uiso 1 1 calc R . .
H7I H 0.4128 1.0219 0.5640 0.055 Uiso 1 1 calc R . .
C5E C 1.0899(4) 0.4657(4) 0.62032(13) 0.0334(11) Uani 1 1 d . . .
H5E H 1.1435 0.4026 0.6212 0.040 Uiso 1 1 calc R . .
C3A C 0.4129(4) 0.4964(4) 0.75529(13) 0.0278(10) Uani 1 1 d . . .
H3A H 0.3571 0.4372 0.7495 0.033 Uiso 1 1 calc R . .
C3B C 0.9176(4) 0.7865(4) 0.77693(14) 0.0404(13) Uani 1 1 d . . .
H3B H 0.9567 0.7705 0.8031 0.049 Uiso 1 1 calc R . .
C5C C 0.8764(4) 0.7169(5) 0.48188(15) 0.0471(14) Uani 1 1 d . . .
H5C H 0.9126 0.6781 0.4592 0.056 Uiso 1 1 calc R . .
B2 B 0.8512(4) 0.0999(5) 0.61775(16) 0.0282(12) Uani 1 1 d . . .
F5 F 0.8920(2) 0.15939(19) 0.65373(7) 0.0342(6) Uani 1 1 d . . .
F6 F 0.8915(2) 0.1527(2) 0.58201(8) 0.0492(7) Uani 1 1 d . . .
F7 F 0.7358(2) 0.1081(4) 0.61612(10) 0.0953(14) Uani 1 1 d . . .
F8 F 0.8825(3) -0.0169(2) 0.61972(9) 0.0686(10) Uani 1 1 d . . .

loop_
_atom_site_aniso_label
_atom_site_aniso_U_11
_atom_site_aniso_U_22
_atom_site_aniso_U_33
_atom_site_aniso_U_23
_atom_site_aniso_U_13
_atom_site_aniso_U_12
Ni1 0.0157(3) 0.0203(3) 0.0165(3) -0.0004(2) 0.0010(2) 0.0022(2)
P2 0.0183(6) 0.0231(6) 0.0177(6) -0.0024(5) -0.0006(5) 0.0002(5)
P1 0.0196(6) 0.0248(6) 0.0178(6) 0.0026(4) 0.0015(5) 0.0025(5)
P3 0.0158(6) 0.0203(6) 0.0228(6) -0.0011(5) 0.0014(5) 0.0015(5)
N1 0.022(2) 0.023(2) 0.0194(19) -0.0024(15) 0.0007(16) -0.0022(18)
C5 0.024(3) 0.022(2) 0.015(2) -0.0022(17) -0.0012(19) -0.007(2)
C1D 0.024(3) 0.021(2) 0.016(2) -0.0037(18) -0.0025(19) 0.0008(19)
C1E 0.014(2) 0.028(3) 0.015(2) 0.0001(17) 0.0000(17) 0.0000(19)
C1F 0.016(2) 0.024(2) 0.023(2) -0.0089(19) -0.0083(19) 0.0073(19)
C6A 0.021(3) 0.023(2) 0.024(2) 0.0037(19) 0.000(2) 0.0009(19)
C1A 0.017(2) 0.020(2) 0.023(2) 0.0046(18) 0.0007(18) 0.0036(19)
C6F 0.021(3) 0.028(2) 0.025(2) -0.008(2) -0.005(2) 0.000(2)
C1C 0.021(3) 0.029(3) 0.016(2) -0.0006(18) 0.0024(19) -0.001(2)
C2E 0.023(3) 0.030(3) 0.024(2) -0.0031(19) 0.0030(19) -0.001(2)
C2C 0.025(3) 0.029(3) 0.025(2) -0.0033(19) 0.002(2) -0.005(2)
C6D 0.025(3) 0.030(3) 0.019(2) 0.0000(18) 0.000(2) 0.006(2)
C5A 0.028(3) 0.022(2) 0.021(2) -0.0033(18) 0.002(2) 0.001(2)
C4 0.022(3) 0.027(2) 0.025(2) -0.0032(18) -0.002(2) -0.0033(19)
C6B 0.015(2) 0.034(3) 0.021(2) -0.001(2) 0.0013(18) 0.001(2)
C3D 0.037(3) 0.035(3) 0.024(3) 0.012(2) -0.004(2) 0.001(2)
C2D 0.024(3) 0.036(3) 0.023(2) 0.003(2) -0.002(2) -0.004(2)
C1B 0.017(2) 0.031(3) 0.021(2) 0.0019(19) 0.0008(19) 0.0008(19)
C2A 0.030(3) 0.022(2) 0.029(3) -0.0068(19) 0.004(2) -0.001(2)
C4F 0.026(3) 0.047(3) 0.045(3) -0.024(3) -0.013(2) 0.020(2)
C2 0.023(3) 0.021(2) 0.040(3) 0.007(2) 0.009(2) 0.0022(19)
C6E 0.021(3) 0.025(3) 0.032(3) 0.0012(19) -0.001(2) 0.000(2)
C4B 0.024(3) 0.051(3) 0.034(3) -0.003(2) -0.006(2) -0.016(2)
C4A 0.029(3) 0.025(2) 0.021(2) 0.0046(19) 0.0106(19) 0.002(2)
C5D 0.018(3) 0.042(3) 0.030(3) 0.002(2) 0.002(2) 0.008(2)
C5B 0.021(3) 0.033(3) 0.028(3) 0.002(2) 0.004(2) -0.006(2)
C6 0.028(3) 0.040(3) 0.033(3) 0.000(2) 0.007(2) 0.000(2)
C3C 0.038(3) 0.033(3) 0.035(3) 0.003(2) 0.001(2) -0.010(2)
C3 0.020(3) 0.028(3) 0.033(3) -0.008(2) 0.002(2) -0.002(2)
C2F 0.036(3) 0.025(2) 0.019(2) -0.0062(19) -0.005(2) 0.007(2)
C2B 0.033(3) 0.042(3) 0.029(3) 0.011(2) -0.006(2) -0.003(2)
C4C 0.039(3) 0.052(3) 0.034(3) -0.003(2) 0.018(2) -0.015(3)
C6C 0.040(3) 0.043(3) 0.030(3) -0.012(2) 0.010(2) -0.007(2)
C3E 0.030(3) 0.040(3) 0.032(3) -0.006(2) 0.005(2) -0.014(2)
B1 0.027(3) 0.024(3) 0.047(4) 0.009(2) -0.008(3) 0.001(3)
F1 0.0264(15) 0.0520(17) 0.0527(18) 0.0146(14) 0.0037(13) 0.0017(13)
F2 0.0306(16) 0.0543(18) 0.0468(17) -0.0028(13) -0.0122(13) -0.0022(13)
F3 0.109(3) 0.0377(18) 0.0448(18) 0.0135(13) -0.0295(17) -0.0273(17)
F4 0.0324(18) 0.073(2) 0.092(2) 0.0485(18) 0.0149(16) 0.0138(16)
C5F 0.024(3) 0.043(3) 0.032(3) -0.016(2) -0.002(2) 0.005(2)
C1 0.029(3) 0.030(3) 0.026(2) 0.008(2) 0.007(2) 0.011(2)
C4E 0.016(3) 0.053(3) 0.035(3) -0.003(2) 0.000(2) -0.009(2)
C4D 0.025(3) 0.030(3) 0.029(3) -0.001(2) -0.007(2) 0.007(2)
C3F 0.046(3) 0.029(3) 0.030(3) -0.008(2) -0.011(2) 0.017(2)
C7 0.054(3) 0.032(3) 0.025(3) 0.004(2) -0.001(2) 0.005(2)
C5E 0.017(3) 0.049(3) 0.034(3) 0.004(2) 0.003(2) 0.009(2)
C3A 0.026(3) 0.023(2) 0.034(3) -0.001(2) 0.006(2) -0.004(2)
C3B 0.029(3) 0.060(4) 0.030(3) 0.006(2) -0.017(2) -0.009(3)
C5C 0.050(4) 0.062(4) 0.031(3) -0.013(3) 0.026(3) -0.006(3)
B2 0.025(3) 0.034(3) 0.026(3) 0.000(2) -0.002(2) -0.002(2)
F5 0.0413(16) 0.0257(14) 0.0351(15) -0.0032(11) -0.0074(12) 0.0068(12)
F6 0.072(2) 0.0412(16) 0.0353(16) 0.0054(13) 0.0155(14) -0.0112(15)
F7 0.0236(19) 0.216(4) 0.047(2) -0.022(2) 0.0022(15) -0.011(2)
F8 0.136(3) 0.0271(18) 0.0413(18) -0.0019(13) -0.0198(18) -0.0076(17)

loop_
_geom_bond_atom_site_label_1
_geom_bond_atom_site_label_2
_geom_bond_distance
_geom_bond_site_symmetry_2
_geom_bond_publ_flag
Ni1 C5 1.843(4) . ?
Ni1 P3 2.1639(11) . ?
Ni1 P2 2.2172(11) . ?
Ni1 P1 2.2219(12) . ?
P2 C1C 1.800(4) . ?
P2 C1D 1.811(4) . ?
P2 C4 1.823(4) . ?
P1 C1B 1.803(4) . ?
P1 C1A 1.814(4) . ?
P1 C1 1.846(4) . ?
P3 C1E 1.806(4) . ?
P3 C2 1.814(4) . ?
P3 C3 1.830(4) . ?
N1 C5 1.164(5) . ?
N1 C1F 1.402(5) . ?
C1D C6D 1.389(5) . ?
C1D C2D 1.390(5) . ?
C1E C2E 1.385(5) . ?
C1E C6E 1.388(5) . ?
C1F C2F 1.383(6) . ?
C1F C6F 1.399(6) . ?
C6A C5A 1.384(5) . ?
C6A C1A 1.385(5) . ?
C1A C2A 1.394(5) . ?
C6F C5F 1.382(6) . ?
C6F C6 1.496(6) . ?
C1C C2C 1.385(5) . ?
C1C C6C 1.385(5) . ?
C2E C3E 1.389(6) . ?
C2C C3C 1.380(6) . ?
C6D C5D 1.378(5) . ?
C5A C4A 1.376(6) . ?
C4 C3 1.525(5) . ?
C6B C5B 1.381(6) . ?
C6B C1B 1.388(5) . ?
C3D C4D 1.372(6) . ?
C3D C2D 1.383(6) . ?
C1B C2B 1.391(6) . ?
C2A C3A 1.384(6) . ?
C4F C3F 1.377(6) . ?
C4F C5F 1.384(6) . ?
C2 C1 1.514(6) . ?
C6E C5E 1.379(6) . ?
C4B C5B 1.375(6) . ?
C4B C3B 1.384(6) . ?
C4A C3A 1.383(5) . ?
C5D C4D 1.375(6) . ?
C3C C4C 1.374(6) . ?
C2F C3F 1.378(6) . ?
C2F C7 1.495(6) . ?
C2B C3B 1.375(6) . ?
C4C C5C 1.370(6) . ?
C6C C5C 1.384(6) . ?
C3E C4E 1.369(6) . ?
B1 F1 1.364(6) . ?
B1 F2 1.366(6) . ?
B1 F4 1.393(6) . ?
B1 F3 1.395(6) . ?
C4E C5E 1.377(6) . ?
B2 F8 1.359(6) . ?
B2 F6 1.368(5) . ?
B2 F7 1.373(6) . ?
B2 F5 1.387(5) . ?
